data_7233280
loop_
_publ_author_name
'Wang, Xinyi'
'Xu, Shijie'
'Jia, Lina'
'Yang, Yujia'
'Liu, Yu'
'Gong, Junbo'
'Wu, Songgu'

_publ_section_title
;
 Drug--drug salts of mefenamic acid\tolfenamic acid and piperazine to
 improve physicochemical properties for potential veterinary use
;
_journal_issue 35
_journal_name_full CrystEngComm
_journal_page_first 5284
_journal_paper_doi 10.1039/C9CE00781D
_journal_volume 21
_journal_year 2019
_chemical_formula_moiety 'C14 H11 Cl N O2, C4 H11 N2'
_chemical_formula_sum 'C18 H22 Cl N3 O2'
_chemical_formula_weight 347.83
_space_group_crystal_system monoclinic
_space_group_IT_number 14
_space_group_name_Hall '-P 2yn'
_space_group_name_H-M_alt 'P 1 21/n 1'
_symmetry_space_group_name_Hall '-P 2yn'
_symmetry_space_group_name_H-M 'P 1 21/n 1'
_atom_sites_solution_hydrogens mixed
_atom_sites_solution_primary direct
_audit_block_doi 10.5517/ccdc.csd.cc22c80r
_audit_creation_date 2018-07-09
_audit_creation_method
;
Olex2 1.2
(compiled 2018.05.29 svn.r3508 for OlexSys, GUI svn.r5506)
;
_audit_update_record
;
2019-07-01 deposited with the CCDC.    2019-07-26 downloaded from the CCDC.
;
_cell_angle_alpha 90
_cell_angle_beta 97.39(3)
_cell_angle_gamma 90
_cell_formula_units_Z 4
_cell_length_a 10.827(2)
_cell_length_b 7.5021(15)
_cell_length_c 21.322(4)
_cell_measurement_reflns_used 4921
_cell_measurement_temperature 113(2)
_cell_measurement_theta_max 28.0349
_cell_measurement_theta_min 1.9262
_cell_volume 1717.5(6)
_computing_cell_refinement 'crystalclear(Rigaku, 2008)'
_computing_data_collection crystalclear
_computing_data_reduction crystalclear
_computing_molecular_graphics 'Olex2 (Dolomanov et al., 2009)'
_computing_publication_material 'Olex2 (Dolomanov et al., 2009)'
_computing_structure_refinement 'ShelXL (Sheldrick, 2014)'
_computing_structure_solution 'ShelXS (Sheldrick, 2008)'
_diffrn_ambient_temperature 113.15
_diffrn_measured_fraction_theta_full 0.997
_diffrn_measured_fraction_theta_max 0.997
_diffrn_measurement_device_type 'Rigaku Saturn 70  CCD'
_diffrn_measurement_method '\w scans'
_diffrn_radiation_monochromator confocal
_diffrn_radiation_type MoK\a
_diffrn_radiation_wavelength 0.71073
_diffrn_reflns_av_R_equivalents 0.0394
_diffrn_reflns_av_unetI/netI 0.0291
_diffrn_reflns_Laue_measured_fraction_full 0.997
_diffrn_reflns_Laue_measured_fraction_max 0.997
_diffrn_reflns_limit_h_max 14
_diffrn_reflns_limit_h_min -14
_diffrn_reflns_limit_k_max 9
_diffrn_reflns_limit_k_min -9
_diffrn_reflns_limit_l_max 28
_diffrn_reflns_limit_l_min -28
_diffrn_reflns_number 19754
_diffrn_reflns_point_group_measured_fraction_full 0.997
_diffrn_reflns_point_group_measured_fraction_max 0.997
_diffrn_reflns_theta_full 25.242
_diffrn_reflns_theta_max 27.914
_diffrn_reflns_theta_min 1.926
_diffrn_standards_decay_% 0
_diffrn_standards_interval_count 0
_diffrn_standards_interval_time 0
_diffrn_standards_number 0
_exptl_absorpt_coefficient_mu 0.238
_exptl_absorpt_correction_T_max 1.0000
_exptl_absorpt_correction_T_min 0.8492
_exptl_absorpt_correction_type multi-scan
_exptl_absorpt_process_details crystalclear
_exptl_crystal_colour colourless
_exptl_crystal_colour_primary colourless
_exptl_crystal_density_diffrn 1.345
_exptl_crystal_description prism
_exptl_crystal_F_000 736
_exptl_crystal_size_max 0.2
_exptl_crystal_size_mid 0.18
_exptl_crystal_size_min 0.12
_refine_diff_density_max 0.275
_refine_diff_density_min -0.325
_refine_diff_density_rms 0.043
_refine_ls_extinction_coef 0.015(2)
_refine_ls_extinction_expression Fc^*^=kFc[1+0.001xFc^2^\l^3^/sin(2\q)]^-1/4^
_refine_ls_extinction_method 'SHELXL-2018/3 (Sheldrick 2018)'
_refine_ls_goodness_of_fit_ref 1.060
_refine_ls_hydrogen_treatment mixed
_refine_ls_matrix_type full
_refine_ls_number_parameters 231
_refine_ls_number_reflns 4097
_refine_ls_number_restraints 5
_refine_ls_restrained_S_all 1.060
_refine_ls_R_factor_all 0.0440
_refine_ls_R_factor_gt 0.0372
_refine_ls_shift/su_max 0.001
_refine_ls_shift/su_mean 0.000
_refine_ls_structure_factor_coef Fsqd
_refine_ls_weighting_details 'w=1/[\s^2^(Fo^2^)+(0.0527P)^2^+0.3156P] where P=(Fo^2^+2Fc^2^)/3'
_refine_ls_weighting_scheme calc
_refine_ls_wR_factor_gt 0.0945
_refine_ls_wR_factor_ref 0.0991
_reflns_Friedel_coverage 0.000
_reflns_number_gt 3545
_reflns_number_total 4097
_reflns_threshold_expression 'I > 2\s(I)'
_cod_data_source_file c9ce00781d2.cif
_cod_data_source_block shelxl_CCDC1
_cod_depositor_comments 'Adding full bibliography for 7233278--7233281.cif.'
_cod_database_code 7233280
_shelx_shelxl_version_number 2018/3
_shelx_space_group_comment
;
The symmetry employed for this shelxl refinement is uniquely defined
by the following loop, which should always be used as a source of
symmetry information in preference to the above space-group names.
They are only intended as comments.
;
_shelx_estimated_absorpt_t_max 0.972
_shelx_estimated_absorpt_t_min 0.954
_olex2_refinement_description
;
1. Fixed Uiso
 At 1.2 times of:
  All C(H) groups, All C(H,H) groups, All N(H) groups, All N(H,H) groups
 At 1.5 times of:
  All C(H,H,H) groups
2. Restrained distances
 N1-H1 = N3-H3A = N2-H2A = N2-H2B
 0.9 with sigma of 0.01
 H2A-H2B
 1.5 with sigma of 0.01
3.a Secondary CH2 refined with riding coordinates:
 C15(H15A,H15B), C16(H16A,H16B), C17(H17A,H17B), C18(H18A,H18B)
3.b Aromatic/amide H refined with riding coordinates:
 C2(H2), C3(H3), C4(H4), C9(H9), C10(H10), C11(H11), C12(H12)
3.c Idealised Me refined as rotating group:
 C7(H7A,H7B,H7C)
;
_olex2_submission_special_instructions 'No special instructions were received'

loop_
_space_group_symop_operation_xyz
'x, y, z'
'-x+1/2, y+1/2, -z+1/2'
'-x, -y, -z'
'x-1/2, -y-1/2, z-1/2'

loop_
_atom_site_label
_atom_site_type_symbol
_atom_site_fract_x
_atom_site_fract_y
_atom_site_fract_z
_atom_site_U_iso_or_equiv
_atom_site_adp_type
_atom_site_occupancy
_atom_site_site_symmetry_order
_atom_site_calc_flag
_atom_site_refinement_flags_posn
Cl1 Cl 0.13506(3) 0.53048(5) 0.16257(2) 0.03089(12) Uani 1 1 d .
O1 O 0.54007(8) 0.74154(14) 0.41094(4) 0.0316(2) Uani 1 1 d .
O2 O 0.69415(10) 0.88761(14) 0.46745(4) 0.0362(2) Uani 1 1 d .
N1 N 0.55322(9) 0.69132(15) 0.28945(5) 0.0240(2) Uani 1 1 d D
H1 H 0.5153(13) 0.695(2) 0.3243(5) 0.029 Uiso 1 1 d DR
C1 C 0.47928(11) 0.69577(15) 0.23095(5) 0.0197(2) Uani 1 1 d .
C2 C 0.51578(11) 0.77805(17) 0.17750(6) 0.0238(3) Uani 1 1 d .
H2 H 0.594271 0.836109 0.180240 0.029 Uiso 1 1 calc R
C3 C 0.43839(12) 0.77549(18) 0.12067(6) 0.0274(3) Uani 1 1 d .
H3 H 0.465567 0.828998 0.084449 0.033 Uiso 1 1 calc R
C4 C 0.32200(12) 0.69642(18) 0.11553(6) 0.0258(3) Uani 1 1 d .
H4 H 0.269327 0.693012 0.076311 0.031 Uiso 1 1 calc R
C5 C 0.28518(11) 0.62239(16) 0.16973(6) 0.0220(3) Uani 1 1 d .
C6 C 0.35982(11) 0.61739(16) 0.22780(5) 0.0203(2) Uani 1 1 d .
C7 C 0.31820(12) 0.53600(19) 0.28594(6) 0.0284(3) Uani 1 1 d .
H7A H 0.237713 0.476844 0.274662 0.043 Uiso 1 1 calc GR
H7B H 0.309745 0.629616 0.317155 0.043 Uiso 1 1 calc GR
H7C H 0.380004 0.448431 0.303923 0.043 Uiso 1 1 calc GR
C8 C 0.67933(11) 0.72810(16) 0.30367(5) 0.0199(2) Uani 1 1 d .
C9 C 0.76366(12) 0.69453(17) 0.26022(6) 0.0254(3) Uani 1 1 d .
H9 H 0.734383 0.645085 0.220035 0.030 Uiso 1 1 calc R
C10 C 0.88882(12) 0.73273(19) 0.27536(7) 0.0312(3) Uani 1 1 d .
H10 H 0.944385 0.710249 0.245224 0.037 Uiso 1 1 calc R
C11 C 0.93435(12) 0.80310(19) 0.33363(7) 0.0320(3) Uani 1 1 d .
H11 H 1.019934 0.833205 0.343141 0.038 Uiso 1 1 calc R
C12 C 0.85348(12) 0.82893(17) 0.37779(6) 0.0268(3) Uani 1 1 d .
H12 H 0.885154 0.874173 0.418290 0.032 Uiso 1 1 calc R
C13 C 0.72650(11) 0.79069(16) 0.36484(5) 0.0205(2) Uani 1 1 d .
C14 C 0.64785(11) 0.81006(16) 0.41799(5) 0.0231(3) Uani 1 1 d .
N2 N 0.86560(10) 0.71330(15) -0.01135(5) 0.0263(2) Uani 1 1 d D
H2A H 0.8490(13) 0.6004(13) 0.0009(7) 0.032 Uiso 1 1 d DR
H2B H 0.9308(11) 0.7131(18) -0.0351(6) 0.032 Uiso 1 1 d DR
N3 N 0.68078(11) 0.90849(17) 0.04787(6) 0.0372(3) Uani 1 1 d D
H3A H 0.6924(17) 1.0232(14) 0.0383(8) 0.045 Uiso 1 1 d DR
C15 C 0.90179(13) 0.8157(2) 0.04823(6) 0.0318(3) Uani 1 1 d .
H15A H 0.931074 0.935953 0.037945 0.038 Uiso 1 1 calc R
H15B H 0.970847 0.753920 0.074503 0.038 Uiso 1 1 calc R
C16 C 0.79082(14) 0.8322(2) 0.08486(7) 0.0359(3) Uani 1 1 d .
H16A H 0.769626 0.712456 0.099837 0.043 Uiso 1 1 calc R
H16B H 0.814596 0.907701 0.122557 0.043 Uiso 1 1 calc R
C17 C 0.64776(13) 0.8088(2) -0.01049(7) 0.0339(3) Uani 1 1 d .
H17A H 0.577012 0.868948 -0.036049 0.041 Uiso 1 1 calc R
H17B H 0.619777 0.688100 0.000085 0.041 Uiso 1 1 calc R
C18 C 0.75426(12) 0.79132(19) -0.04991(6) 0.0299(3) Uani 1 1 d .
H18A H 0.728455 0.714029 -0.086914 0.036 Uiso 1 1 calc R
H18B H 0.775398 0.910186 -0.065661 0.036 Uiso 1 1 calc R

loop_
_atom_site_aniso_label
_atom_site_aniso_U_11
_atom_site_aniso_U_22
_atom_site_aniso_U_33
_atom_site_aniso_U_23
_atom_site_aniso_U_13
_atom_site_aniso_U_12
Cl1 0.02264(17) 0.0346(2) 0.0340(2) -0.00272(13) -0.00167(13) -0.00530(12)
O1 0.0233(5) 0.0513(6) 0.0213(4) -0.0009(4) 0.0069(4) 0.0039(4)
O2 0.0470(6) 0.0402(6) 0.0200(5) -0.0054(4) -0.0011(4) 0.0029(5)
N1 0.0185(5) 0.0372(6) 0.0168(5) -0.0021(4) 0.0048(4) -0.0028(4)
C1 0.0207(6) 0.0211(6) 0.0177(5) -0.0029(4) 0.0035(4) 0.0013(4)
C2 0.0219(6) 0.0265(6) 0.0240(6) 0.0005(5) 0.0061(5) -0.0016(5)
C3 0.0306(7) 0.0323(7) 0.0206(6) 0.0040(5) 0.0077(5) 0.0021(5)
C4 0.0284(6) 0.0300(7) 0.0183(6) -0.0022(5) -0.0001(5) 0.0023(5)
C5 0.0195(6) 0.0218(6) 0.0244(6) -0.0033(5) 0.0018(4) 0.0008(4)
C6 0.0214(6) 0.0197(6) 0.0205(6) -0.0019(5) 0.0052(4) -0.0002(4)
C7 0.0272(6) 0.0350(7) 0.0233(6) 0.0035(5) 0.0041(5) -0.0076(5)
C8 0.0191(6) 0.0203(6) 0.0203(6) 0.0014(4) 0.0031(4) 0.0009(4)
C9 0.0238(6) 0.0284(7) 0.0248(6) 0.0003(5) 0.0070(5) 0.0020(5)
C10 0.0234(6) 0.0364(7) 0.0360(7) 0.0107(6) 0.0121(5) 0.0046(5)
C11 0.0183(6) 0.0358(8) 0.0410(8) 0.0122(6) 0.0006(5) -0.0031(5)
C12 0.0253(6) 0.0252(6) 0.0279(6) 0.0056(5) -0.0039(5) -0.0022(5)
C13 0.0216(6) 0.0184(6) 0.0211(6) 0.0021(4) 0.0013(5) 0.0018(4)
C14 0.0277(6) 0.0232(6) 0.0176(6) 0.0030(5) 0.0002(5) 0.0083(5)
N2 0.0255(5) 0.0331(6) 0.0220(5) 0.0004(4) 0.0095(4) 0.0013(4)
N3 0.0351(6) 0.0331(7) 0.0474(7) -0.0133(6) 0.0199(6) -0.0056(5)
C15 0.0298(7) 0.0409(8) 0.0250(6) -0.0042(6) 0.0046(5) -0.0050(6)
C16 0.0469(8) 0.0362(8) 0.0278(7) -0.0089(6) 0.0164(6) -0.0113(6)
C17 0.0255(7) 0.0336(8) 0.0439(8) -0.0066(6) 0.0096(6) -0.0021(5)
C18 0.0287(7) 0.0356(7) 0.0258(6) 0.0002(6) 0.0047(5) 0.0035(5)

loop_
_atom_type_symbol
_atom_type_description
_atom_type_scat_dispersion_real
_atom_type_scat_dispersion_imag
_atom_type_scat_source
C C 0.0033 0.0016 'International Tables Vol C Tables 4.2.6.8 and 6.1.1.4'
H H 0.0000 0.0000 'International Tables Vol C Tables 4.2.6.8 and 6.1.1.4'
N N 0.0061 0.0033 'International Tables Vol C Tables 4.2.6.8 and 6.1.1.4'
O O 0.0106 0.0060 'International Tables Vol C Tables 4.2.6.8 and 6.1.1.4'
Cl Cl 0.1484 0.1585 'International Tables Vol C Tables 4.2.6.8 and 6.1.1.4'

loop_
_geom_angle_atom_site_label_1
_geom_angle_atom_site_label_2
_geom_angle_atom_site_label_3
_geom_angle
C1 N1 H1 118.1(10)
C8 N1 H1 110.8(10)
C8 N1 C1 128.81(10)
N1 C1 C2 123.42(11)
N1 C1 C6 116.68(10)
C2 C1 C6 119.86(11)
C1 C2 H2 119.8
C3 C2 C1 120.39(11)
C3 C2 H2 119.8
C2 C3 H3 119.4
C2 C3 C4 121.23(12)
C4 C3 H3 119.4
C3 C4 H4 121.2
C3 C4 C5 117.52(12)
C5 C4 H4 121.2
C4 C5 Cl1 116.59(10)
C4 C5 C6 123.86(11)
C6 C5 Cl1 119.55(9)
C1 C6 C7 119.96(11)
C5 C6 C1 117.04(11)
C5 C6 C7 123.00(11)
C6 C7 H7A 109.5
C6 C7 H7B 109.5
C6 C7 H7C 109.5
H7A C7 H7B 109.5
H7A C7 H7C 109.5
H7B C7 H7C 109.5
N1 C8 C9 121.67(11)
N1 C8 C13 119.65(10)
C9 C8 C13 118.56(11)
C8 C9 H9 119.7
C10 C9 C8 120.65(12)
C10 C9 H9 119.7
C9 C10 H10 119.5
C11 C10 C9 121.00(12)
C11 C10 H10 119.5
C10 C11 H11 120.6
C12 C11 C10 118.90(12)
C12 C11 H11 120.6
C11 C12 H12 119.0
C11 C12 C13 122.09(12)
C13 C12 H12 119.0
C8 C13 C14 123.44(11)
C12 C13 C8 118.60(11)
C12 C13 C14 117.89(11)
O1 C14 C13 118.17(11)
O2 C14 O1 123.50(12)
O2 C14 C13 118.29(12)
H2A N2 H2B 110.4(10)
C15 N2 H2A 105.9(9)
C15 N2 H2B 109.4(9)
C18 N2 H2A 110.4(9)
C18 N2 H2B 108.7(9)
C18 N2 C15 111.88(11)
C16 N3 H3A 111.8(11)
C17 N3 H3A 108.9(11)
C17 N3 C16 110.74(11)
N2 C15 H15A 109.7
N2 C15 H15B 109.7
N2 C15 C16 109.92(11)
H15A C15 H15B 108.2
C16 C15 H15A 109.7
C16 C15 H15B 109.7
N3 C16 C15 113.50(12)
N3 C16 H16A 108.9
N3 C16 H16B 108.9
C15 C16 H16A 108.9
C15 C16 H16B 108.9
H16A C16 H16B 107.7
N3 C17 H17A 108.9
N3 C17 H17B 108.9
N3 C17 C18 113.40(12)
H17A C17 H17B 107.7
C18 C17 H17A 108.9
C18 C17 H17B 108.9
N2 C18 C17 110.30(11)
N2 C18 H18A 109.6
N2 C18 H18B 109.6
C17 C18 H18A 109.6
C17 C18 H18B 109.6
H18A C18 H18B 108.1

loop_
_geom_bond_atom_site_label_1
_geom_bond_atom_site_label_2
_geom_bond_distance
Cl1 C5 1.7540(13)
O1 C14 1.2663(16)
O2 C14 1.2515(15)
N1 H1 0.895(9)
N1 C1 1.3932(16)
N1 C8 1.3878(15)
C1 C2 1.3970(16)
C1 C6 1.4146(16)
C2 H2 0.9500
C2 C3 1.3820(18)
C3 H3 0.9500
C3 C4 1.3843(19)
C4 H4 0.9500
C4 C5 1.3862(17)
C5 C6 1.3894(17)
C6 C7 1.5019(16)
C7 H7A 0.9800
C7 H7B 0.9800
C7 H7C 0.9800
C8 C9 1.4047(16)
C8 C13 1.4181(17)
C9 H9 0.9500
C9 C10 1.3821(19)
C10 H10 0.9500
C10 C11 1.381(2)
C11 H11 0.9500
C11 C12 1.3793(19)
C12 H12 0.9500
C12 C13 1.3969(17)
C13 C14 1.5095(17)
N2 H2A 0.911(8)
N2 H2B 0.920(8)
N2 C15 1.4933(17)
N2 C18 1.4890(18)
N3 H3A 0.897(9)
N3 C16 1.459(2)
N3 C17 1.4564(19)
C15 H15A 0.9900
C15 H15B 0.9900
C15 C16 1.5198(19)
C16 H16A 0.9900
C16 H16B 0.9900
C17 H17A 0.9900
C17 H17B 0.9900
C17 C18 1.5174(18)
C18 H18A 0.9900
C18 H18B 0.9900

loop_
_geom_torsion_atom_site_label_1
_geom_torsion_atom_site_label_2
_geom_torsion_atom_site_label_3
_geom_torsion_atom_site_label_4
_geom_torsion
Cl1 C5 C6 C1 -179.14(9)
Cl1 C5 C6 C7 0.01(16)
N1 C1 C2 C3 179.16(12)
N1 C1 C6 C5 179.57(10)
N1 C1 C6 C7 0.40(16)
N1 C8 C9 C10 179.81(12)
N1 C8 C13 C12 -179.20(11)
N1 C8 C13 C14 3.84(18)
C1 N1 C8 C9 -31.1(2)
C1 N1 C8 C13 152.92(12)
C1 C2 C3 C4 1.84(19)
C2 C1 C6 C5 1.87(17)
C2 C1 C6 C7 -177.30(11)
C2 C3 C4 C5 0.99(19)
C3 C4 C5 Cl1 177.69(10)
C3 C4 C5 C6 -2.48(19)
C4 C5 C6 C1 1.04(18)
C4 C5 C6 C7 -179.81(12)
C6 C1 C2 C3 -3.30(18)
C8 N1 C1 C2 -15.0(2)
C8 N1 C1 C6 167.42(12)
C8 C9 C10 C11 0.6(2)
C8 C13 C14 O1 11.39(17)
C8 C13 C14 O2 -170.98(11)
C9 C8 C13 C12 4.69(17)
C9 C8 C13 C14 -172.26(11)
C9 C10 C11 C12 2.4(2)
C10 C11 C12 C13 -1.8(2)
C11 C12 C13 C8 -1.80(19)
C11 C12 C13 C14 175.32(12)
C12 C13 C14 O1 -165.58(11)
C12 C13 C14 O2 12.04(17)
C13 C8 C9 C10 -4.17(19)
N2 C15 C16 N3 -54.51(16)
N3 C17 C18 N2 54.48(16)
C15 N2 C18 C17 -54.11(15)
C16 N3 C17 C18 -54.29(16)
C17 N3 C16 C15 54.46(16)
C18 N2 C15 C16 54.02(15)
